data_4060398
loop_
_publ_author_name
'Hodson, Bruce E.'
'McGrath, Thomas D.'
'Stone, F. Gordon A.'

_publ_section_title
;
  Synthesis of the 13-Vertex Rhodacarborane Anion [4-(1,2:5,6-\h-cod)-
  closo-4,1,6-RhC~2~B~10~H~12~]^-^ and its Reactions with Electrophiles
;
_journal_name_full Organometallics
_journal_paper_doi 10.1021/om049102e
_journal_year 2005
_chemical_formula_sum 'C56 H74 B10 Cl O2.5 P2 Rh Ru'
_chemical_formula_weight 1196.62
_space_group_IT_number 2
_symmetry_cell_setting triclinic
_symmetry_space_group_name_Hall '-P 1'
_symmetry_space_group_name_H-M 'P -1'
_cell_angle_alpha 98.632(11)
_cell_angle_beta 102.624(11)
_cell_angle_gamma 109.847(10)
_cell_formula_units_Z 2
_cell_length_a 10.485(2)
_cell_length_b 13.808(3)
_cell_length_c 21.618(5)
_cell_measurement_temperature 110(2)
_cell_volume 2785.6(11)
_diffrn_ambient_temperature 110(2)
_exptl_crystal_density_diffrn 1.427
_cod_depositor_comments
;
The following automatic conversions were performed:
'_symmetry_cell_setting' value 'Triclinic' changed to 'triclinic'
according to '/home/saulius/struct/CIF-dictionaries/cif_core.dic'
dictionary named 'cif_core.dic' version 2.4.1 from 2010-06-29.

Automatic conversion script
Id: cif_fix_enum 1527 2010-12-29 10:47:43Z saulius 
;
_cod_original_formula_sum 'C56 H74 B10 Cl O2.50 P2 Rh Ru'
_cod_database_code 4060398

loop_
_symmetry_equiv_pos_as_xyz
'x, y, z'
'-x, -y, -z'

loop_
_atom_site_label
_atom_site_type_symbol
_atom_site_fract_x
_atom_site_fract_y
_atom_site_fract_z
_atom_site_U_iso_or_equiv
_atom_site_adp_type
_atom_site_occupancy
_atom_site_symmetry_multiplicity
_atom_site_calc_flag
_atom_site_refinement_flags
_atom_site_disorder_assembly
_atom_site_disorder_group
C1 C -1.2386(2) -0.45722(15) -0.35237(10) 0.0197(4) Uani 1 1 d . . .
H1 H -1.321(2) -0.4723(17) -0.3890(11) 0.024 Uiso 1 1 d . . .
B2 B -1.2011(3) -0.5518(2) -0.33690(12) 0.0253(5) Uani 1 1 d . . .
H2 H -1.274(2) -0.6350(18) -0.3654(12) 0.030 Uiso 1 1 d . . .
B3 B -1.1497(2) -0.34735(17) -0.31027(10) 0.0150(4) Uani 1 1 d . . .
H3 H -1.177(2) -0.2726(16) -0.3241(10) 0.018 Uiso 1 1 d . . .
Rh4 Rh -1.249582(15) -0.464852(11) -0.251479(7) 0.01532(4) Uani 1 1 d . . .
C41 C -1.4054(2) -0.60895(16) -0.23793(12) 0.0278(5) Uani 1 1 d . . .
H41A H -1.3867 -0.6746 -0.2500 0.033 Uiso 1 1 calc R . .
C42 C -1.4706(2) -0.57992(17) -0.29155(11) 0.0290(5) Uani 1 1 d . . .
H42A H -1.4903 -0.6289 -0.3346 0.035 Uiso 1 1 calc R . .
C43 C -1.5689(2) -0.52198(19) -0.29121(12) 0.0325(5) Uani 1 1 d . . .
H43A H -1.6634 -0.5727 -0.2927 0.039 Uiso 1 1 calc R . .
H43B H -1.5799 -0.4948 -0.3311 0.039 Uiso 1 1 calc R . .
C44 C -1.5168(2) -0.42935(18) -0.23129(11) 0.0285(5) Uani 1 1 d . . .
H44A H -1.5575 -0.3767 -0.2420 0.034 Uiso 1 1 calc R . .
H44B H -1.5504 -0.4557 -0.1953 0.034 Uiso 1 1 calc R . .
C45 C -1.3562(2) -0.37574(16) -0.20887(10) 0.0220(4) Uani 1 1 d . . .
H45A H -1.3191 -0.2990 -0.2093 0.026 Uiso 1 1 calc R . .
C46 C -1.2708(2) -0.40112(16) -0.15928(10) 0.0220(4) Uani 1 1 d . . .
H46A H -1.1847 -0.3388 -0.1312 0.026 Uiso 1 1 calc R . .
C47 C -1.3221(2) -0.48814(18) -0.12521(11) 0.0291(5) Uani 1 1 d . . .
H47A H -1.3638 -0.4636 -0.0922 0.035 Uiso 1 1 calc R . .
H47B H -1.2399 -0.5016 -0.1018 0.035 Uiso 1 1 calc R . .
C48 C -1.4320(2) -0.59208(17) -0.17144(12) 0.0302(5) Uani 1 1 d . . .
H48A H -1.4287 -0.6520 -0.1520 0.036 Uiso 1 1 calc R . .
H48B H -1.5278 -0.5911 -0.1770 0.036 Uiso 1 1 calc R . .
B5 B -1.0633(3) -0.42691(18) -0.36020(12) 0.0205(5) Uani 1 1 d . . .
H5 H -1.062(2) -0.4244(17) -0.4150(11) 0.025 Uiso 1 1 d . . .
C6 C -1.0878(2) -0.54354(16) -0.26366(10) 0.0210(4) Uani 1 1 d . . .
H6 H -1.109(2) -0.6086(18) -0.2521(11) 0.025 Uiso 1 1 d . . .
B7 B -1.0468(2) -0.32434(17) -0.22801(10) 0.0147(4) Uani 1 1 d . . .
H7 H -1.042(2) -0.2488(16) -0.2018(10) 0.018 Uiso 1 1 d . . .
B8 B -0.9649(2) -0.30648(16) -0.28947(11) 0.0145(4) Uani 1 1 d . . .
H8 H -0.910(2) -0.2124(16) -0.3003(10) 0.017 Uiso 1 1 d . . .
B9 B -1.0135(3) -0.52886(19) -0.32492(13) 0.0247(5) Uani 1 1 d . . .
H9 H -1.001(2) -0.5973(18) -0.3509(12) 0.030 Uiso 1 1 d . . .
B10 B -1.0237(2) -0.43656(18) -0.19954(12) 0.0201(4) Uani 1 1 d . . .
H10 H -1.003(2) -0.4422(17) -0.1486(11) 0.024 Uiso 1 1 d . . .
B11 B -0.8888(3) -0.39769(18) -0.30324(12) 0.0202(5) Uani 1 1 d . . .
H11 H -0.802(2) -0.3840(17) -0.3176(11) 0.024 Uiso 1 1 d . . .
B12 B -0.9116(3) -0.47438(18) -0.24345(13) 0.0223(5) Uani 1 1 d . . .
H12 H -0.840(2) -0.5159(17) -0.2216(11) 0.027 Uiso 1 1 d . . .
B13 B -0.8850(2) -0.34090(18) -0.22072(12) 0.0187(4) Uani 1 1 d . . .
H13 H -0.784(2) -0.2806(16) -0.1817(11) 0.022 Uiso 1 1 d . . .
Ru1 Ru -1.025891(14) -0.165137(11) -0.270199(7) 0.00971(4) Uani 1 1 d . . .
Cl1 Cl -1.19318(4) -0.10606(3) -0.23503(2) 0.01531(9) Uani 1 1 d . . .
P1 P -1.03149(5) -0.09287(4) -0.35902(2) 0.01156(9) Uani 1 1 d . . .
C11 C -1.0860(2) -0.19873(14) -0.43373(9) 0.0150(4) Uani 1 1 d . . .
C12 C -0.9941(2) -0.20635(16) -0.47009(10) 0.0214(4) Uani 1 1 d . . .
H12A H -0.9014 -0.1528 -0.4580 0.026 Uiso 1 1 calc R . .
C13 C -1.0354(2) -0.29082(18) -0.52371(10) 0.0275(5) Uani 1 1 d . . .
H13A H -0.9711 -0.2947 -0.5479 0.033 Uiso 1 1 calc R . .
C14 C -1.1695(2) -0.36910(17) -0.54198(10) 0.0262(5) Uani 1 1 d . . .
H14A H -1.1969 -0.4280 -0.5779 0.031 Uiso 1 1 calc R . .
C15 C -1.2642(2) -0.36141(16) -0.50763(10) 0.0234(4) Uani 1 1 d . . .
H15A H -1.3577 -0.4142 -0.5211 0.028 Uiso 1 1 calc R . .
C16 C -1.2240(2) -0.27724(15) -0.45367(9) 0.0179(4) Uani 1 1 d . . .
H16A H -1.2896 -0.2728 -0.4303 0.022 Uiso 1 1 calc R . .
C21 C -1.15021(18) -0.02320(14) -0.37906(9) 0.0137(3) Uani 1 1 d . . .
C22 C -1.1531(2) 0.05392(15) -0.32982(10) 0.0174(4) Uani 1 1 d . . .
H22A H -1.1045 0.0626 -0.2855 0.021 Uiso 1 1 calc R . .
C23 C -1.2267(2) 0.11755(16) -0.34576(10) 0.0213(4) Uani 1 1 d . . .
H23A H -1.2274 0.1704 -0.3123 0.026 Uiso 1 1 calc R . .
C24 C -1.2996(2) 0.10454(17) -0.41046(11) 0.0238(4) Uani 1 1 d . . .
H24A H -1.3498 0.1484 -0.4211 0.029 Uiso 1 1 calc R . .
C25 C -1.2989(2) 0.02732(17) -0.45945(10) 0.0238(4) Uani 1 1 d . . .
H25A H -1.3495 0.0179 -0.5036 0.029 Uiso 1 1 calc R . .
C26 C -1.2239(2) -0.03642(16) -0.44403(10) 0.0187(4) Uani 1 1 d . . .
H26A H -1.2228 -0.0888 -0.4777 0.022 Uiso 1 1 calc R . .
C31 C -0.86470(19) 0.00191(14) -0.36394(8) 0.0126(3) Uani 1 1 d . . .
C32 C -0.74237(19) -0.01859(14) -0.34657(9) 0.0156(4) Uani 1 1 d . . .
H32A H -0.7477 -0.0819 -0.3331 0.019 Uiso 1 1 calc R . .
C33 C -0.6125(2) 0.05141(15) -0.34851(10) 0.0188(4) Uani 1 1 d . . .
H33A H -0.5303 0.0356 -0.3370 0.023 Uiso 1 1 calc R . .
C34 C -0.6040(2) 0.14476(16) -0.36739(10) 0.0210(4) Uani 1 1 d . . .
H34A H -0.5154 0.1940 -0.3678 0.025 Uiso 1 1 calc R . .
C35 C -0.7257(2) 0.16586(15) -0.38560(10) 0.0194(4) Uani 1 1 d . . .
H35A H -0.7200 0.2293 -0.3990 0.023 Uiso 1 1 calc R . .
C36 C -0.8557(2) 0.09498(15) -0.38433(9) 0.0170(4) Uani 1 1 d . . .
H36A H -0.9384 0.1097 -0.3973 0.020 Uiso 1 1 calc R . .
P2 P -0.84375(5) -0.02605(4) -0.18852(2) 0.01084(9) Uani 1 1 d . . .
C51 C -0.83882(19) -0.05652(14) -0.10804(9) 0.0151(4) Uani 1 1 d . . .
C52 C -0.7124(2) -0.0441(2) -0.06446(12) 0.0420(7) Uani 1 1 d . . .
H52A H -0.6264 -0.0187 -0.0758 0.050 Uiso 1 1 calc R . .
C53 C -0.7108(3) -0.0685(3) -0.00465(15) 0.0686(11) Uani 1 1 d . . .
H53A H -0.6237 -0.0610 0.0243 0.082 Uiso 1 1 calc R . .
C54 C -0.8336(3) -0.1036(2) 0.01397(12) 0.0472(8) Uani 1 1 d . . .
H54A H -0.8308 -0.1185 0.0556 0.057 Uiso 1 1 calc R . .
C55 C -0.9597(2) -0.11658(17) -0.02897(10) 0.0249(4) Uani 1 1 d . . .
H55A H -1.0451 -0.1414 -0.0171 0.030 Uiso 1 1 calc R . .
C56 C -0.9628(2) -0.09366(15) -0.08934(9) 0.0168(4) Uani 1 1 d . . .
H56A H -1.0507 -0.1033 -0.1186 0.020 Uiso 1 1 calc R . .
C61 C -0.65869(18) 0.00797(14) -0.18870(9) 0.0137(3) Uani 1 1 d . . .
C62 C -0.5556(2) 0.11013(15) -0.16254(10) 0.0189(4) Uani 1 1 d . . .
H62A H -0.5809 0.1660 -0.1452 0.023 Uiso 1 1 calc R . .
C63 C -0.4152(2) 0.13103(16) -0.16165(11) 0.0230(4) Uani 1 1 d . . .
H63A H -0.3460 0.2013 -0.1445 0.028 Uiso 1 1 calc R . .
C64 C -0.3758(2) 0.05027(16) -0.18559(10) 0.0218(4) Uani 1 1 d . . .
H64A H -0.2805 0.0652 -0.1857 0.026 Uiso 1 1 calc R . .
C65 C -0.4765(2) -0.05262(16) -0.20948(10) 0.0211(4) Uani 1 1 d . . .
H65A H -0.4496 -0.1087 -0.2249 0.025 Uiso 1 1 calc R . .
C66 C -0.6167(2) -0.07378(15) -0.21095(9) 0.0170(4) Uani 1 1 d . . .
H66A H -0.6850 -0.1445 -0.2272 0.020 Uiso 1 1 calc R . .
C71 C -0.86335(19) 0.10192(14) -0.17826(9) 0.0135(3) Uani 1 1 d . . .
C72 C -0.8160(2) 0.16965(15) -0.21764(9) 0.0172(4) Uani 1 1 d . . .
H72A H -0.7677 0.1517 -0.2471 0.021 Uiso 1 1 calc R . .
C73 C -0.8395(2) 0.26349(15) -0.21377(10) 0.0216(4) Uani 1 1 d . . .
H73A H -0.8073 0.3092 -0.2407 0.026 Uiso 1 1 calc R . .
C74 C -0.9097(2) 0.29068(16) -0.17093(12) 0.0264(5) Uani 1 1 d . . .
H74A H -0.9248 0.3550 -0.1682 0.032 Uiso 1 1 calc R . .
C75 C -0.9573(2) 0.22392(17) -0.13222(12) 0.0300(5) Uani 1 1 d . . .
H75A H -1.0061 0.2422 -0.1031 0.036 Uiso 1 1 calc R . .
C76 C -0.9343(2) 0.12973(15) -0.13557(10) 0.0215(4) Uani 1 1 d . . .
H76A H -0.9672 0.0843 -0.1086 0.026 Uiso 1 1 calc R . .
O100 O 0.5435(2) 0.36985(13) 0.42371(9) 0.0440(5) Uani 1 1 d . . .
C101 C 0.6351(4) 0.3514(3) 0.47580(16) 0.0796(14) Uani 0.477(15) 1 d P A 1
H10A H 0.6177 0.3736 0.5178 0.096 Uiso 0.477(15) 1 calc PR A 1
H10B H 0.7354 0.3924 0.4793 0.096 Uiso 0.477(15) 1 calc PR A 1
C102 C 0.6050(9) 0.2397(5) 0.4610(4) 0.037(2) Uani 0.477(15) 1 d P A 1
H10C H 0.5339 0.2023 0.4818 0.044 Uiso 0.477(15) 1 calc PR A 1
H10D H 0.6921 0.2264 0.4767 0.044 Uiso 0.477(15) 1 calc PR A 1
C103 C 0.5477(3) 0.2024(2) 0.38721(14) 0.0474(7) Uani 0.477(15) 1 d P A 1
H10E H 0.6198 0.1901 0.3678 0.057 Uiso 0.477(15) 1 calc PR A 1
H10F H 0.4622 0.1358 0.3739 0.057 Uiso 0.477(15) 1 calc PR A 1
C111 C 0.6351(4) 0.3514(3) 0.47580(16) 0.0796(14) Uani 0.523(15) 1 d P A 2
H11A H 0.5869 0.3325 0.5094 0.096 Uiso 0.523(15) 1 calc PR A 2
H11B H 0.7219 0.4164 0.4965 0.096 Uiso 0.523(15) 1 calc PR A 2
C112 C 0.6717(11) 0.2653(8) 0.4491(3) 0.054(2) Uani 0.523(15) 1 d P A 2
H11C H 0.6799 0.2206 0.4803 0.065 Uiso 0.523(15) 1 calc PR A 2
H11D H 0.7622 0.2927 0.4381 0.065 Uiso 0.523(15) 1 calc PR A 2
C113 C 0.5477(3) 0.2024(2) 0.38721(14) 0.0474(7) Uani 0.523(15) 1 d P A 2
H11E H 0.5771 0.1647 0.3538 0.057 Uiso 0.523(15) 1 calc PR A 2
H11F H 0.4673 0.1509 0.3972 0.057 Uiso 0.523(15) 1 calc PR A 2
C104 C 0.5125(3) 0.2903(2) 0.36639(11) 0.0342(5) Uani 1 1 d . A .
H10G H 0.5695 0.3199 0.3377 0.041 Uiso 1 1 calc R B 1
H10H H 0.4109 0.2640 0.3418 0.041 Uiso 1 1 calc R B 1
O200 O -1.4366(4) -0.6701(4) -0.01506(19) 0.1421(15) Uani 1 1 d . . .
C201 C -1.3935(6) -0.6747(7) 0.0524(3) 0.202(4) Uani 1 1 d . . .
H20A H -1.3635 -0.6038 0.0819 0.242 Uiso 1 1 calc R . .
H20B H -1.3128 -0.6977 0.0600 0.242 Uiso 1 1 calc R . .
C202 C -1.5141(5) -0.7504(4) 0.0653(2) 0.1126(18) Uani 1 1 d . . .
H20C H -1.5168 -0.7277 0.1105 0.135 Uiso 1 1 calc R . .
H20D H -1.5111 -0.8220 0.0587 0.135 Uiso 1 1 calc R . .
C203 C -1.6404(4) -0.7494(3) 0.0158(2) 0.0853(13) Uani 1 1 d . . .
H20E H -1.6989 -0.8215 -0.0125 0.102 Uiso 1 1 calc R . .
H20F H -1.7001 -0.7237 0.0380 0.102 Uiso 1 1 calc R . .
C204 C -1.5784(2) -0.67505(18) -0.02362(10) 0.0820(13) Uani 1 1 d . . .
H20G H -1.6338 -0.7024 -0.0703 0.098 Uiso 1 1 calc R . .
H20H H -1.5778 -0.6038 -0.0076 0.098 Uiso 1 1 calc R . .
C301 C -1.0919(2) -0.58795(18) -0.00492(10) 0.1075(18) Uani 1 1 d RD . .
H30A H -1.0373 -0.6168 0.0252 0.129 Uiso 1 1 calc R . .
H30B H -1.1936 -0.6319 -0.0135 0.129 Uiso 1 1 calc R . .
C302 C -1.0638(2) -0.47252(18) 0.03086(10) 0.113(2) Uani 1 1 d RD . .
H30C H -1.0423 -0.4617 0.0789 0.136 Uiso 1 1 calc R . .
H30D H -1.1415 -0.4496 0.0138 0.136 Uiso 1 1 calc R . .
O303 O -1.0580(2) -0.60004(18) -0.06385(10) 0.0840(17) Uani 0.50 1 d PRD . .

loop_
_atom_site_aniso_label
_atom_site_aniso_U_11
_atom_site_aniso_U_22
_atom_site_aniso_U_33
_atom_site_aniso_U_23
_atom_site_aniso_U_13
_atom_site_aniso_U_12
C1 0.0209(10) 0.0181(10) 0.0160(9) 0.0032(7) 0.0039(8) 0.0039(8)
B2 0.0311(13) 0.0205(12) 0.0224(12) 0.0024(9) 0.0082(10) 0.0084(10)
B3 0.0167(10) 0.0153(10) 0.0120(9) 0.0027(8) 0.0034(8) 0.0055(8)
Rh4 0.01546(7) 0.01108(7) 0.01641(8) 0.00366(5) 0.00368(6) 0.00192(6)
C41 0.0284(11) 0.0139(10) 0.0346(13) 0.0088(9) 0.0091(10) -0.0010(9)
C42 0.0252(11) 0.0196(11) 0.0255(11) 0.0026(9) 0.0021(9) -0.0071(9)
C43 0.0172(10) 0.0384(13) 0.0325(13) 0.0150(10) 0.0018(9) 0.0000(10)
C44 0.0202(10) 0.0369(13) 0.0338(12) 0.0184(10) 0.0111(9) 0.0116(9)
C45 0.0218(10) 0.0188(10) 0.0280(11) 0.0078(8) 0.0115(8) 0.0076(8)
C46 0.0204(10) 0.0222(10) 0.0208(10) 0.0041(8) 0.0084(8) 0.0042(8)
C47 0.0304(12) 0.0345(12) 0.0230(11) 0.0135(9) 0.0093(9) 0.0096(10)
C48 0.0309(12) 0.0259(11) 0.0342(13) 0.0177(10) 0.0114(10) 0.0059(10)
B5 0.0243(11) 0.0189(11) 0.0194(11) 0.0030(9) 0.0084(9) 0.0089(9)
C6 0.0238(10) 0.0140(9) 0.0259(11) 0.0057(8) 0.0071(8) 0.0077(8)
B7 0.0145(9) 0.0134(10) 0.0151(10) 0.0045(8) 0.0037(8) 0.0041(8)
B8 0.0158(10) 0.0119(9) 0.0176(10) 0.0050(8) 0.0058(8) 0.0062(8)
B9 0.0320(13) 0.0163(11) 0.0286(13) 0.0049(9) 0.0128(11) 0.0106(10)
B10 0.0198(11) 0.0186(11) 0.0228(11) 0.0071(9) 0.0066(9) 0.0073(9)
B11 0.0215(11) 0.0190(11) 0.0262(12) 0.0074(9) 0.0108(9) 0.0120(9)
B12 0.0230(11) 0.0196(11) 0.0303(13) 0.0121(10) 0.0091(10) 0.0121(9)
B13 0.0183(10) 0.0185(11) 0.0219(11) 0.0075(9) 0.0063(9) 0.0088(9)
Ru1 0.00887(6) 0.00936(7) 0.01061(7) 0.00235(5) 0.00287(5) 0.00318(5)
Cl1 0.01254(19) 0.0169(2) 0.0185(2) 0.00384(17) 0.00630(16) 0.00724(17)
P1 0.0118(2) 0.0116(2) 0.0117(2) 0.00312(17) 0.00360(17) 0.00472(17)
C11 0.0192(9) 0.0138(9) 0.0117(8) 0.0034(7) 0.0025(7) 0.0074(7)
C12 0.0206(10) 0.0208(10) 0.0180(10) -0.0001(8) 0.0038(8) 0.0052(8)
C13 0.0334(12) 0.0325(12) 0.0171(10) -0.0025(9) 0.0061(9) 0.0176(10)
C14 0.0340(12) 0.0219(11) 0.0172(10) -0.0017(8) -0.0010(9) 0.0122(9)
C15 0.0252(11) 0.0183(10) 0.0189(10) 0.0040(8) -0.0028(8) 0.0049(8)
C16 0.0188(9) 0.0175(9) 0.0145(9) 0.0060(7) 0.0027(7) 0.0040(8)
C21 0.0118(8) 0.0139(8) 0.0164(9) 0.0059(7) 0.0046(7) 0.0051(7)
C22 0.0166(9) 0.0180(9) 0.0187(9) 0.0052(7) 0.0058(7) 0.0072(8)
C23 0.0251(10) 0.0195(10) 0.0253(11) 0.0066(8) 0.0110(8) 0.0131(8)
C24 0.0242(10) 0.0290(11) 0.0297(11) 0.0156(9) 0.0111(9) 0.0187(9)
C25 0.0214(10) 0.0312(12) 0.0209(10) 0.0099(9) 0.0028(8) 0.0133(9)
C26 0.0191(9) 0.0195(10) 0.0181(9) 0.0054(8) 0.0037(7) 0.0090(8)
C31 0.0137(8) 0.0119(8) 0.0107(8) 0.0011(6) 0.0043(6) 0.0033(7)
C32 0.0170(9) 0.0148(9) 0.0151(9) 0.0039(7) 0.0052(7) 0.0057(7)
C33 0.0137(9) 0.0205(10) 0.0199(10) 0.0024(8) 0.0054(7) 0.0048(8)
C34 0.0188(9) 0.0175(10) 0.0216(10) 0.0025(8) 0.0083(8) 0.0002(8)
C35 0.0229(10) 0.0135(9) 0.0203(10) 0.0055(7) 0.0084(8) 0.0035(8)
C36 0.0197(9) 0.0167(9) 0.0152(9) 0.0056(7) 0.0067(7) 0.0061(8)
P2 0.0099(2) 0.0107(2) 0.0118(2) 0.00263(16) 0.00368(16) 0.00356(17)
C51 0.0148(8) 0.0147(9) 0.0138(8) 0.0038(7) 0.0022(7) 0.0045(7)
C52 0.0149(10) 0.078(2) 0.0296(13) 0.0307(13) 0.0038(9) 0.0077(12)
C53 0.0231(13) 0.138(3) 0.0406(17) 0.059(2) 0.0011(12) 0.0154(17)
C54 0.0309(13) 0.083(2) 0.0250(13) 0.0335(14) 0.0068(10) 0.0113(14)
C55 0.0233(10) 0.0279(11) 0.0207(10) 0.0084(9) 0.0085(8) 0.0040(9)
C56 0.0171(9) 0.0168(9) 0.0153(9) 0.0033(7) 0.0047(7) 0.0051(7)
C61 0.0122(8) 0.0170(9) 0.0121(8) 0.0037(7) 0.0033(6) 0.0059(7)
C62 0.0158(9) 0.0155(9) 0.0221(10) -0.0007(8) 0.0046(8) 0.0049(7)
C63 0.0106(9) 0.0185(10) 0.0326(12) 0.0021(8) 0.0032(8) 0.0004(8)
C64 0.0117(9) 0.0293(11) 0.0237(10) 0.0062(8) 0.0044(8) 0.0077(8)
C65 0.0155(9) 0.0257(11) 0.0232(10) 0.0025(8) 0.0054(8) 0.0109(8)
C66 0.0153(9) 0.0158(9) 0.0186(9) 0.0023(7) 0.0037(7) 0.0060(7)
C71 0.0131(8) 0.0105(8) 0.0149(8) 0.0024(7) 0.0022(7) 0.0035(7)
C72 0.0189(9) 0.0169(9) 0.0143(9) 0.0041(7) 0.0032(7) 0.0061(8)
C73 0.0242(10) 0.0159(9) 0.0238(10) 0.0082(8) 0.0046(8) 0.0067(8)
C74 0.0281(11) 0.0160(10) 0.0401(13) 0.0098(9) 0.0123(10) 0.0119(9)
C75 0.0341(12) 0.0222(11) 0.0452(14) 0.0109(10) 0.0247(11) 0.0156(10)
C76 0.0255(10) 0.0151(9) 0.0292(11) 0.0079(8) 0.0155(9) 0.0087(8)
O100 0.0571(12) 0.0262(9) 0.0386(10) 0.0002(8) -0.0094(9) 0.0217(8)
C101 0.109(3) 0.0473(19) 0.0432(19) -0.0081(15) -0.0421(19) 0.031(2)
C102 0.030(4) 0.045(3) 0.042(4) 0.026(3) 0.006(3) 0.019(3)
C103 0.069(2) 0.0363(15) 0.0432(16) 0.0058(12) 0.0192(15) 0.0280(14)
C111 0.109(3) 0.0473(19) 0.0432(19) -0.0081(15) -0.0421(19) 0.031(2)
C112 0.051(5) 0.091(6) 0.049(4) 0.037(4) 0.015(3) 0.055(5)
C113 0.069(2) 0.0363(15) 0.0432(16) 0.0058(12) 0.0192(15) 0.0280(14)
C104 0.0269(12) 0.0495(15) 0.0238(12) 0.0054(11) 0.0048(9) 0.0149(11)
O200 0.088(2) 0.219(4) 0.097(3) 0.066(3) 0.014(2) 0.030(3)
C201 0.100(5) 0.310(10) 0.117(5) 0.111(6) -0.006(4) -0.016(6)
C202 0.092(4) 0.125(4) 0.080(3) -0.006(3) 0.000(3) 0.021(3)
C203 0.083(3) 0.065(2) 0.074(3) -0.014(2) 0.006(2) 0.010(2)
C204 0.060(2) 0.101(3) 0.069(3) -0.013(2) 0.018(2) 0.026(2)
C301 0.195(6) 0.115(4) 0.065(3) 0.034(3) 0.051(3) 0.110(4)
C302 0.179(5) 0.087(3) 0.056(2) -0.013(2) -0.040(3) 0.089(3)
O303 0.126(5) 0.092(4) 0.040(3) -0.004(3) 0.006(3) 0.068(4)

loop_
_geom_bond_atom_site_label_1
_geom_bond_atom_site_label_2
_geom_bond_distance
_geom_bond_site_symmetry_2
_geom_bond_publ_flag
C1 B3 1.501(3) . ?
C1 B2 1.548(3) . ?
C1 B5 1.793(3) . ?
C1 Rh4 2.225(2) . ?
B2 C6 1.721(3) . ?
B2 B9 1.834(4) . ?
B2 B5 2.050(4) . ?
B2 Rh4 2.296(3) . ?
B3 H3 1.22(2) . ?
B3 B8 1.754(3) . ?
B3 B7 1.785(3) . ?
B3 B5 1.985(3) . ?
B3 Rh4 2.322(2) . ?
B3 Ru1 2.324(2) . ?
Rh4 C46 2.144(2) . ?
Rh4 C45 2.158(2) . ?
Rh4 C42 2.203(2) . ?
Rh4 C41 2.212(2) . ?
Rh4 B7 2.230(2) . ?
Rh4 B10 2.259(2) . ?
Rh4 C6 2.343(2) . ?
C41 C42 1.396(3) . ?
C41 C48 1.522(3) . ?
C42 C43 1.505(3) . ?
C43 C44 1.527(3) . ?
C44 C45 1.520(3) . ?
C45 C46 1.407(3) . ?
C46 C47 1.509(3) . ?
C47 C48 1.526(3) . ?
B5 B11 1.841(3) . ?
B5 B9 1.866(3) . ?
B5 B8 1.884(3) . ?
C6 B9 1.681(3) . ?
C6 B12 1.685(3) . ?
C6 B10 1.691(3) . ?
B7 H7 1.09(2) . ?
B7 B8 1.737(3) . ?
B7 B13 1.764(3) . ?
B7 B10 1.821(3) . ?
B7 Ru1 2.465(2) . ?
B8 H8 1.31(2) . ?
B8 B11 1.727(3) . ?
B8 B13 1.753(3) . ?
B8 Ru1 2.261(2) . ?
B9 B12 1.745(4) . ?
B9 B11 1.755(3) . ?
B10 B13 1.799(3) . ?
B10 B12 1.819(3) . ?
B11 B12 1.795(3) . ?
B11 B13 1.824(3) . ?
B12 B13 1.742(3) . ?
Ru1 H8 1.76(2) . ?
Ru1 H3 1.78(2) . ?
Ru1 H7 2.01(2) . ?
Ru1 P1 2.2917(7) . ?
Ru1 P2 2.3390(7) . ?
Ru1 Cl1 2.3850(6) . ?
P1 C31 1.8306(19) . ?
P1 C21 1.8345(18) . ?
P1 C11 1.8418(19) . ?
C11 C12 1.391(3) . ?
C11 C16 1.405(3) . ?
C12 C13 1.387(3) . ?
C13 C14 1.378(3) . ?
C14 C15 1.385(3) . ?
C15 C16 1.391(3) . ?
C21 C26 1.398(3) . ?
C21 C22 1.401(3) . ?
C22 C23 1.386(3) . ?
C23 C24 1.392(3) . ?
C24 C25 1.389(3) . ?
C25 C26 1.396(3) . ?
C31 C32 1.391(3) . ?
C31 C36 1.400(3) . ?
C32 C33 1.390(3) . ?
C33 C34 1.390(3) . ?
C34 C35 1.391(3) . ?
C35 C36 1.391(3) . ?
P2 C71 1.8337(18) . ?
P2 C61 1.8359(19) . ?
P2 C51 1.844(2) . ?
C51 C52 1.388(3) . ?
C51 C56 1.398(3) . ?
C52 C53 1.383(3) . ?
C53 C54 1.383(4) . ?
C54 C55 1.377(3) . ?
C55 C56 1.385(3) . ?
C61 C62 1.391(3) . ?
C61 C66 1.402(3) . ?
C62 C63 1.396(3) . ?
C63 C64 1.384(3) . ?
C64 C65 1.387(3) . ?
C65 C66 1.391(3) . ?
C71 C76 1.393(3) . ?
C71 C72 1.398(3) . ?
C72 C73 1.393(3) . ?
C73 C74 1.386(3) . ?
C74 C75 1.379(3) . ?
C75 C76 1.395(3) . ?
O100 C104 1.421(3) . ?
O100 C101 1.427(3) . ?
C101 C102 1.435(7) . ?
C102 C103 1.515(7) . ?
C103 C104 1.486(4) . ?
O200 C204 1.434(4) . ?
O200 C201 1.448(6) . ?
C201 C202 1.454(7) . ?
C202 C203 1.516(6) . ?
C203 C204 1.501(5) . ?
C301 O303 1.3967 . ?
C301 C302 1.5611 . ?
C302 C301 1.814(5) 2_345 ?
O303 C302 1.289(4) 2_345 ?
